data_4317583
loop_
_publ_author_name
'Xian-He Bu'
'Wei Weng'
'Miao Du'
'Wei Chen'
'Jian-Rong Li'
'Ruo-Hua Zhang'
'Li-Juan Zhao'

_publ_contact_author
; Xian-He Bu
   Department of Chemistry, Nankai University, Tianjin 300071,China
;
_publ_contact_author_email buxh@nankai.edu.cn
_publ_section_title
;
 Novel Lanthanide(III) Coordination Polymers with
 1,4-Bis(phenyl-sulfinyl)butane Forming Unique Lamellar Square Array:
 Syntheses, Crystal Structures, and Properties
;
_journal_name_full 'Inorganic Chemistry'
_journal_page_first 1007
_journal_page_last 1010
_journal_paper_doi 10.1021/ic010932j
_journal_volume 41
_journal_year 2002
_chemical_formula_sum 'C44 H68 Cl3 Eu N4 O22 S4'
_chemical_formula_weight 1391.57
_chemical_name_systematic
;
  ?
;
_space_group_IT_number 130
_symmetry_cell_setting tetragonal
_symmetry_space_group_name_Hall '-P 4a 2ac'
_symmetry_space_group_name_H-M 'P 4/n c c :2'
_atom_sites_solution_hydrogens geom
_atom_sites_solution_primary direct
_atom_sites_solution_secondary difmap
_audit_creation_method SHELXL-97
_cell_angle_alpha 90.00
_cell_angle_beta 90.00
_cell_angle_gamma 90.00
_cell_formula_units_Z 4
_cell_length_a 15.6617(8)
_cell_length_b 15.6617(8)
_cell_length_c 28.468(2)
_cell_measurement_temperature 293(2)
_cell_volume 6982.9(7)
_computing_cell_refinement 'Bruker SMART'
_computing_data_collection 'Bruker SMART'
_computing_data_reduction 'Bruker SHELXTL'
_computing_molecular_graphics 'Bruker SHELXTL'
_computing_publication_material 'Bruker SHELXTL'
_computing_structure_refinement 'SHELXL-97 (Sheldrick, 1997)'
_computing_structure_solution 'SHELXS-97 (Sheldrick, 1990)'
_diffrn_ambient_temperature 293(2)
_diffrn_measured_fraction_theta_full 0.985
_diffrn_measured_fraction_theta_max 0.985
_diffrn_measurement_device_type 'CCD area detector'
_diffrn_measurement_method 'phi and omega scans'
_diffrn_radiation_monochromator graphite
_diffrn_radiation_source 'fine-focus sealed tube'
_diffrn_radiation_type MoK\a
_diffrn_radiation_wavelength 0.71073
_diffrn_reflns_av_R_equivalents 0.0483
_diffrn_reflns_av_sigmaI/netI 0.0223
_diffrn_reflns_limit_h_max 18
_diffrn_reflns_limit_h_min -17
_diffrn_reflns_limit_k_max 18
_diffrn_reflns_limit_k_min -10
_diffrn_reflns_limit_l_max 33
_diffrn_reflns_limit_l_min -30
_diffrn_reflns_number 26531
_diffrn_reflns_theta_full 25.03
_diffrn_reflns_theta_max 25.03
_diffrn_reflns_theta_min 1.43
_exptl_absorpt_coefficient_mu 1.197
_exptl_absorpt_correction_type none
_exptl_crystal_density_diffrn 1.324
_exptl_crystal_density_method 'not measured'
_exptl_crystal_F_000 2856
_exptl_crystal_size_max 0.20
_exptl_crystal_size_mid 0.25
_exptl_crystal_size_min 0.30
_refine_diff_density_max 1.017
_refine_diff_density_min -0.582
_refine_diff_density_rms 0.100
_refine_ls_extinction_method none
_refine_ls_goodness_of_fit_ref 1.087
_refine_ls_hydrogen_treatment mixed
_refine_ls_matrix_type full
_refine_ls_number_parameters 195
_refine_ls_number_reflns 3058
_refine_ls_number_restraints 0
_refine_ls_restrained_S_all 1.087
_refine_ls_R_factor_all 0.0710
_refine_ls_R_factor_gt 0.0475
_refine_ls_shift/su_max 0.897
_refine_ls_shift/su_mean 0.044
_refine_ls_structure_factor_coef Fsqd
_refine_ls_weighting_details 'calc w=1/[\s^2^(Fo^2^)+(0.0740P)^2^+10.0290P] where P=(Fo^2^+2Fc^2^)/3'
_refine_ls_weighting_scheme calc
_refine_ls_wR_factor_gt 0.1221
_refine_ls_wR_factor_ref 0.1395
_reflns_number_gt 2102
_reflns_number_total 3058
_reflns_threshold_expression >2sigma(I)
_cod_data_source_file ic010932j_3.cif
_cod_data_source_block 3
_cod_depositor_comments
;
The following automatic conversions were performed:

'_symmetry_cell_setting' value 'Tetragonal' changed to 'tetragonal'
according to the built-in table from CIF Core dictionary named
'cif_core.dic' version 2.4.1 from 2010-06-29.

Automatic conversion script
Id: cif_fix_values 1646 2011-03-28 12:23:43Z adriana 
;
_cod_original_cell_volume 6983.0(7)
_cod_original_sg_symbol_H-M 'P 4/n c c'
_cod_database_code 4317583

loop_
_symmetry_equiv_pos_as_xyz
'x, y, z'
'-x+1/2, -y+1/2, z'
'-y+1/2, x, z'
'y, -x+1/2, z'
'-x, y+1/2, -z+1/2'
'x+1/2, -y, -z+1/2'
'y+1/2, x+1/2, -z+1/2'
'-y, -x, -z+1/2'
'-x, -y, -z'
'x-1/2, y-1/2, -z'
'y-1/2, -x, -z'
'-y, x-1/2, -z'
'x, -y-1/2, z-1/2'
'-x-1/2, y, z-1/2'
'-y-1/2, -x-1/2, z-1/2'
'y, x, z-1/2'

loop_
_atom_site_label
_atom_site_type_symbol
_atom_site_fract_x
_atom_site_fract_y
_atom_site_fract_z
_atom_site_U_iso_or_equiv
_atom_site_adp_type
_atom_site_occupancy
_atom_site_symmetry_multiplicity
_atom_site_calc_flag
_atom_site_refinement_flags
_atom_site_disorder_assembly
_atom_site_disorder_group
Eu1 Eu 0.2500 0.2500 0.050400(16) 0.03763(19) Uani 1 4 d S . .
S1 S 0.21489(9) 0.04841(9) -0.00455(5) 0.0537(4) Uani 1 1 d . . .
O1 O 0.1884(2) 0.1401(2) 0.00273(15) 0.0600(10) Uani 1 1 d . . .
C1 C 0.2139(4) 0.0338(4) -0.0671(2) 0.0584(14) Uani 1 1 d . . .
O2 O 0.2205(3) 0.3785(3) 0.09308(16) 0.0838(14) Uani 1 1 d . . .
C7 C 0.1203(4) -0.0116(4) 0.0108(2) 0.0621(16) Uani 1 1 d . . .
H7A H 0.1273 -0.0701 0.0002 0.075 Uiso 1 1 calc R . .
H7B H 0.1148 -0.0127 0.0447 0.075 Uiso 1 1 calc R . .
C6 C 0.1851(5) 0.0945(5) -0.0963(3) 0.084(2) Uani 1 1 d . . .
H6A H 0.1632 0.1450 -0.0840 0.100 Uiso 1 1 calc R . .
C5 C 0.1875(6) 0.0830(8) -0.1438(3) 0.117(3) Uani 1 1 d . . .
H5A H 0.1686 0.1256 -0.1641 0.141 Uiso 1 1 calc R . .
C9 C 0.2203(8) 0.4138(6) 0.1290(4) 0.121(3) Uani 1 1 d . . .
H9A H 0.2387 0.3816 0.1545 0.145 Uiso 1 1 calc R . .
C2 C 0.2487(5) -0.0423(5) -0.0832(3) 0.082(2) Uani 1 1 d . . .
H2A H 0.2711 -0.0829 -0.0628 0.099 Uiso 1 1 calc R . .
C3 C 0.2481(6) -0.0547(8) -0.1327(4) 0.117(4) Uani 1 1 d . . .
H3A H 0.2682 -0.1056 -0.1453 0.140 Uiso 1 1 calc R . .
C4 C 0.2188(8) 0.0068(10) -0.1611(3) 0.129(4) Uani 1 1 d . . .
H4A H 0.2195 -0.0021 -0.1934 0.154 Uiso 1 1 calc R . .
C8 C 0.0396(4) 0.0238(4) -0.0098(2) 0.0634(15) Uani 1 1 d . . .
H8A H 0.0412 0.0179 -0.0437 0.076 Uiso 1 1 calc R . .
H8B H 0.0354 0.0841 -0.0024 0.076 Uiso 1 1 calc R . .
N1 N 0.1981(6) 0.4912(4) 0.1384(2) 0.114(3) Uani 1 1 d . . .
C10 C 0.1673(16) 0.5430(11) 0.1068(5) 0.288(15) Uani 1 1 d . . .
H10A H 0.1719 0.5172 0.0764 0.433 Uiso 1 1 calc R . .
H10B H 0.1990 0.5955 0.1072 0.433 Uiso 1 1 calc R . .
H10C H 0.1084 0.5545 0.1137 0.433 Uiso 1 1 calc R . .
C11 C 0.199(2) 0.5298(13) 0.1848(6) 0.358(18) Uani 1 1 d . . .
H11A H 0.2250 0.4909 0.2068 0.537 Uiso 1 1 calc R . .
H11B H 0.1420 0.5422 0.1945 0.537 Uiso 1 1 calc R . .
H11C H 0.2319 0.5817 0.1839 0.537 Uiso 1 1 calc R . .
Cl3 Cl 0.2500 0.7500 0.2500 0.0822(10) Uani 1 4 d S . .
Cl2 Cl 0.2500 0.7500 0.0000 0.0866(11) Uani 1 4 d S . .
Cl1 Cl 0.2500 0.2500 0.2394(2) 0.140(2) Uani 1 4 d S . .
O6 O 0.2607(5) 0.8244(5) 0.0258(4) 0.170(4) Uani 1 1 d . . .
O5 O 0.2429(12) 0.8163(11) 0.2718(6) 0.364(12) Uani 1 1 d . . .
O3 O 0.2500 0.2500 0.1938(6) 0.199(11) Uani 1 4 d S . .
O4 O 0.197(8) 0.316(3) 0.2459(9) 0.99(6) Uani 1.75 1 d P . .
O8 O 0.0248(7) 0.3984(8) 0.2583(4) 0.247(6) Uani 1 1 d . . .
O7 O 0.4706(10) 0.9359(13) 0.8408(8) 0.354(10) Uani 1 1 d . . .

loop_
_atom_site_aniso_label
_atom_site_aniso_U_11
_atom_site_aniso_U_22
_atom_site_aniso_U_33
_atom_site_aniso_U_23
_atom_site_aniso_U_13
_atom_site_aniso_U_12
Eu1 0.0352(2) 0.0352(2) 0.0425(3) 0.000 0.000 0.000
S1 0.0417(7) 0.0481(7) 0.0712(9) -0.0067(7) -0.0016(7) -0.0012(6)
O1 0.049(2) 0.047(2) 0.085(3) -0.015(2) -0.007(2) -0.0041(16)
C1 0.048(3) 0.063(4) 0.064(3) -0.016(3) 0.007(3) -0.011(3)
O2 0.105(4) 0.075(3) 0.071(3) -0.030(3) 0.005(3) 0.011(3)
C7 0.061(4) 0.046(3) 0.079(4) 0.001(3) 0.011(3) -0.008(3)
C6 0.086(5) 0.086(5) 0.079(5) 0.000(4) 0.000(4) 0.010(4)
C5 0.110(7) 0.160(10) 0.082(6) 0.013(6) -0.007(5) 0.004(7)
C9 0.181(10) 0.074(6) 0.108(7) -0.017(5) -0.019(7) 0.019(6)
C2 0.091(5) 0.069(4) 0.088(5) -0.017(4) 0.025(4) -0.005(4)
C3 0.117(8) 0.125(8) 0.107(7) -0.062(7) 0.034(6) -0.014(7)
C4 0.140(9) 0.184(13) 0.061(5) -0.014(7) 0.006(6) -0.004(9)
C8 0.057(4) 0.052(3) 0.081(4) 0.001(3) 0.001(3) -0.014(3)
N1 0.197(8) 0.064(4) 0.082(4) -0.027(4) -0.019(5) 0.025(5)
C10 0.54(4) 0.195(17) 0.127(11) 0.000(10) 0.028(16) 0.21(2)
C11 0.69(5) 0.198(19) 0.189(16) -0.126(15) -0.09(3) 0.09(3)
Cl3 0.0856(14) 0.0856(14) 0.075(2) 0.000 0.000 0.000(2)
Cl2 0.0654(12) 0.0654(12) 0.129(3) 0.000 0.000 0.000
Cl1 0.170(4) 0.170(4) 0.080(3) 0.000 0.000 0.000
O6 0.159(7) 0.116(6) 0.236(9) -0.072(7) -0.052(6) 0.040(5)
O5 0.45(3) 0.295(19) 0.35(2) -0.234(18) -0.048(14) 0.022(17)
O3 0.248(18) 0.248(18) 0.102(13) 0.000 0.000 0.000
O4 1.45(18) 0.65(5) 0.88(4) -0.47(5) 0.10(8) 0.22(6)
O8 0.189(10) 0.263(12) 0.289(13) 0.170(11) -0.115(9) -0.065(9)
O7 0.211(14) 0.39(2) 0.46(3) -0.13(2) 0.030(16) 0.037(15)

loop_
_atom_type_symbol
_atom_type_description
_atom_type_scat_dispersion_real
_atom_type_scat_dispersion_imag
_atom_type_scat_source
C C 0.0033 0.0016 'International Tables Vol C Tables 4.2.6.8 and 6.1.1.4'
H H 0.0000 0.0000 'International Tables Vol C Tables 4.2.6.8 and 6.1.1.4'
N N 0.0061 0.0033 'International Tables Vol C Tables 4.2.6.8 and 6.1.1.4'
O O 0.0106 0.0060 'International Tables Vol C Tables 4.2.6.8 and 6.1.1.4'
S S 0.1246 0.1234 'International Tables Vol C Tables 4.2.6.8 and 6.1.1.4'
Eu Eu -0.1578 3.6682 'International Tables Vol C Tables 4.2.6.8 and 6.1.1.4'
Cl Cl 0.1484 0.1585 'International Tables Vol C Tables 4.2.6.8 and 6.1.1.4'

loop_
_geom_angle_atom_site_label_1
_geom_angle_atom_site_label_2
_geom_angle_atom_site_label_3
_geom_angle
_geom_angle_site_symmetry_1
_geom_angle_site_symmetry_3
_geom_angle_publ_flag
O1 Eu1 O1 111.0(2) . 2 ?
O1 Eu1 O1 71.28(10) . 4 ?
O1 Eu1 O1 71.28(10) 2 4 ?
O1 Eu1 O1 71.28(10) . 3 ?
O1 Eu1 O1 71.28(10) 2 3 ?
O1 Eu1 O1 111.0(2) 4 3 ?
O1 Eu1 O2 139.84(16) . 4 ?
O1 Eu1 O2 79.06(16) 2 4 ?
O1 Eu1 O2 144.44(16) 4 4 ?
O1 Eu1 O2 76.17(16) 3 4 ?
O1 Eu1 O2 144.44(16) . . ?
O1 Eu1 O2 76.17(16) 2 . ?
O1 Eu1 O2 79.06(16) 4 . ?
O1 Eu1 O2 139.84(16) 3 . ?
O2 Eu1 O2 75.10(11) 4 . ?
O1 Eu1 O2 79.06(16) . 3 ?
O1 Eu1 O2 139.84(16) 2 3 ?
O1 Eu1 O2 76.17(16) 4 3 ?
O1 Eu1 O2 144.44(16) 3 3 ?
O2 Eu1 O2 119.1(2) 4 3 ?
O2 Eu1 O2 75.10(11) . 3 ?
O1 Eu1 O2 76.17(16) . 2 ?
O1 Eu1 O2 144.44(16) 2 2 ?
O1 Eu1 O2 139.84(16) 4 2 ?
O1 Eu1 O2 79.06(16) 3 2 ?
O2 Eu1 O2 75.10(11) 4 2 ?
O2 Eu1 O2 119.1(2) . 2 ?
O2 Eu1 O2 75.10(11) 3 2 ?
O1 S1 C1 104.8(3) . . ?
O1 S1 C7 103.6(2) . . ?
C1 S1 C7 99.6(3) . . ?
S1 O1 Eu1 130.6(2) . . ?
C6 C1 C2 122.5(7) . . ?
C6 C1 S1 121.8(5) . . ?
C2 C1 S1 115.6(6) . . ?
C9 O2 Eu1 147.8(6) . . ?
C8 C7 S1 113.8(4) . . ?
C1 C6 C5 120.7(8) . . ?
C6 C5 C4 118.5(10) . . ?
O2 C9 N1 129.1(10) . . ?
C1 C2 C3 116.1(9) . . ?
C4 C3 C2 120.3(9) . . ?
C3 C4 C5 121.8(9) . . ?
C7 C8 C8 110.9(6) . 9 ?
C9 N1 C10 122.8(9) . . ?
C9 N1 C11 125.1(12) . . ?
C10 N1 C11 112.0(12) . . ?
O5 Cl3 O5 96.0(16) 8_665 . ?
O5 Cl3 O5 118.6(19) 8_665 7_455 ?
O5 Cl3 O5 114.7(19) . 7_455 ?
O5 Cl3 O5 114.7(19) 8_665 2_565 ?
O5 Cl3 O5 118.6(19) . 2_565 ?
O5 Cl3 O5 96.0(16) 7_455 2_565 ?
O6 Cl2 O6 106.3(4) 11_565 . ?
O6 Cl2 O6 116.0(9) 11_565 12_665 ?
O6 Cl2 O6 106.3(4) . 12_665 ?
O6 Cl2 O6 106.3(4) 11_565 2_565 ?
O6 Cl2 O6 116.0(9) . 2_565 ?
O6 Cl2 O6 106.3(4) 12_665 2_565 ?
O3 Cl1 O4 98.0(12) . 4 ?
O3 Cl1 O4 98.0(12) . 2 ?
O4 Cl1 O4 88.9(3) 4 2 ?
O3 Cl1 O4 98.0(12) . . ?
O4 Cl1 O4 88.9(3) 4 . ?
O4 Cl1 O4 164(2) 2 . ?
O3 Cl1 O4 98.0(12) . 3 ?
O4 Cl1 O4 164(2) 4 3 ?
O4 Cl1 O4 88.9(3) 2 3 ?
O4 Cl1 O4 88.9(3) . 3 ?
Cl3 O5 O5 42.0(8) . 8_665 ?

loop_
_geom_bond_atom_site_label_1
_geom_bond_atom_site_label_2
_geom_bond_distance
_geom_bond_site_symmetry_2
_geom_bond_publ_flag
Eu1 O1 2.395(4) . ?
Eu1 O1 2.395(4) 2 ?
Eu1 O1 2.395(4) 4 ?
Eu1 O1 2.395(4) 3 ?
Eu1 O2 2.396(4) 4 ?
Eu1 O2 2.396(4) . ?
Eu1 O2 2.396(4) 3 ?
Eu1 O2 2.396(4) 2 ?
S1 O1 1.509(4) . ?
S1 C1 1.797(6) . ?
S1 C7 1.808(6) . ?
C1 C6 1.339(9) . ?
C1 C2 1.389(9) . ?
O2 C9 1.161(9) . ?
C7 C8 1.499(8) . ?
C6 C5 1.366(11) . ?
C5 C4 1.382(16) . ?
C9 N1 1.290(11) . ?
C2 C3 1.421(12) . ?
C3 C4 1.339(16) . ?
C8 C8 1.552(11) 9 ?
N1 C10 1.302(15) . ?
N1 C11 1.454(14) . ?
Cl3 O5 1.214(12) 8_665 ?
Cl3 O5 1.214(12) . ?
Cl3 O5 1.214(12) 7_455 ?
Cl3 O5 1.214(12) 2_565 ?
Cl2 O6 1.387(7) 11_565 ?
Cl2 O6 1.387(7) . ?
Cl2 O6 1.387(7) 12_665 ?
Cl2 O6 1.387(7) 2_565 ?
Cl1 O3 1.296(17) . ?
Cl1 O4 1.34(5) 4 ?
Cl1 O4 1.34(5) 2 ?
Cl1 O4 1.34(5) . ?
Cl1 O4 1.34(5) 3 ?
O5 O5 1.80(3) 8_665 ?
